data_8100277
loop_
_publ_author_name
'Frey, Wolfgang'
'Redcliffe, James Leo'
'J\"ager, Volker'

_publ_section_title
;
Crystal structure of (3S,4R,5S)-5-bromomethyl-3,4-isopropylidenedioxy-
3,4-dihydro-5H-pyrrole-1-oxid, C~8~H~12~BrNO~3~
;
_journal_issue 1
_journal_name_full 'Zeitschrift f\"ur Kristallographie - New Crystal Structures'
_journal_page_first 109
_journal_page_last 110
_journal_volume 218
_journal_year 2003
_chemical_formula_structural 'C8 H12 BrNO3'
_chemical_formula_sum 'C8 H12 Br N O3'
_chemical_formula_weight 250.10
_chemical_melting_point 376.5(15)
_space_group_IT_number 4
_symmetry_cell_setting monoclinic
_symmetry_space_group_name_Hall 'P 2yb'
_symmetry_space_group_name_H-M 'P 1 21 1'
_cell_angle_alpha 90.00
_cell_angle_beta 98.390(17)
_cell_angle_gamma 90.00
_cell_formula_units_Z 4
_cell_length_a 6.3805(13)
_cell_length_b 17.294(4)
_cell_length_c 9.254(2)
_cell_measurement_temperature 293(2)
_cell_volume 1010.2(4)
_diffrn_ambient_temperature 293(2)
_exptl_crystal_density_diffrn 1.644
_cod_depositor_comments
;
The following automatic conversions were performed:

'_chemical_melting_point' value '375-378 K' was changed to
'376.5(15)' - the average value was taken and precision was
estimated.

Automatic conversion script
Id: cif_fix_values 1646 2011-03-28 12:23:43Z adriana 
;
_cod_original_sg_symbol_H-M 'P 21'
_cod_original_formula_sum 'C8 H12 Br1 N1 O3'
_cod_database_code 8100277

loop_
_symmetry_equiv_pos_as_xyz
'x, y, z'
'-x, y+1/2, -z'

loop_
_atom_site_label
_atom_site_type_symbol
_atom_site_fract_x
_atom_site_fract_y
_atom_site_fract_z
_atom_site_U_iso_or_equiv
_atom_site_adp_type
_atom_site_occupancy
_atom_site_symmetry_multiplicity
_atom_site_Wyckoff_symbol
_atom_site_calc_flag
_atom_site_refinement_flags
_atom_site_disorder_assembly
_atom_site_disorder_group
Br1A Br 0.53235(14) 0.07252(8) 0.02414(11) 0.0738(4) Uani 1 2 a d . . .
N1A N 0.9686(11) 0.1176(5) -0.0818(8) 0.0473(19) Uani 1 2 a d . . .
O1A O 1.0259(10) 0.0568(4) -0.1451(8) 0.0650(19) Uani 1 2 a d . . .
C1A C 0.9705(13) 0.1177(6) 0.0800(9) 0.051(2) Uani 1 2 a d . . .
H1A H 1.1139 0.1053 0.1277 0.061 Uiso 1 2 a calc R . .
C2A C 0.9220(15) 0.1994(6) 0.1144(10) 0.057(3) Uani 1 2 a d . . .
H2A H 0.8141 0.2033 0.1793 0.068 Uiso 1 2 a calc R . .
O2A O 1.1131(10) 0.2373(4) 0.1716(7) 0.063(2) Uani 1 2 a d . . .
O3A O 0.9914(14) 0.3052(4) -0.0292(8) 0.079(2) Uani 1 2 a d . . .
C3A C 0.8566(14) 0.2410(5) -0.0319(10) 0.051(2) Uani 1 2 a d . . .
H3A H 0.7070 0.2562 -0.0457 0.061 Uiso 1 2 a calc R . .
C4A C 0.9019(13) 0.1819(6) -0.1416(9) 0.051(2) Uani 1 2 a d . . .
H4A H 0.8837 0.1907 -0.2418 0.061 Uiso 1 2 a calc R . .
C5A C 0.8202(13) 0.0566(6) 0.1198(10) 0.061(3) Uani 1 2 a d . . .
H5A1 H 0.8217 0.0569 0.2248 0.073 Uiso 1 2 a calc R . .
H5A2 H 0.8689 0.0063 0.0927 0.073 Uiso 1 2 a calc R . .
C6A C 1.1050(17) 0.3140(7) 0.1122(10) 0.061(3) Uani 1 2 a d . . .
C7A C 0.986(2) 0.3657(8) 0.2003(15) 0.105(4) Uani 1 2 a d . . .
H7A1 H 1.0657 0.3722 0.2959 0.157 Uiso 1 2 a calc R . .
H7A2 H 0.8512 0.3431 0.2085 0.157 Uiso 1 2 a calc R . .
H7A3 H 0.9658 0.4152 0.1532 0.157 Uiso 1 2 a calc R . .
C8A C 1.3233(19) 0.3400(8) 0.1037(16) 0.100(4) Uani 1 2 a d . . .
H8A1 H 1.3978 0.3474 0.2006 0.151 Uiso 1 2 a calc R . .
H8A2 H 1.3190 0.3880 0.0510 0.151 Uiso 1 2 a calc R . .
H8A3 H 1.3948 0.3017 0.0540 0.151 Uiso 1 2 a calc R . .
Br1B Br 0.65604(15) 0.72213(7) 0.29780(10) 0.0620(3) Uani 1 2 a d . . .
N1B N 0.3925(12) 0.6141(5) 0.4868(9) 0.057(2) Uani 1 2 a d . . .
O1B O 0.2362(11) 0.6551(5) 0.5176(9) 0.084(3) Uani 1 2 a d . . .
C1B C 0.6087(14) 0.6355(7) 0.5535(10) 0.061(3) Uani 1 2 a d . . .
H1B H 0.6167 0.6347 0.6600 0.073 Uiso 1 2 a calc R . .
C2B C 0.7428(14) 0.5706(8) 0.5071(12) 0.069(3) Uani 1 2 a d . . .
H2B H 0.8666 0.5906 0.4676 0.082 Uiso 1 2 a calc R . .
O2B O 0.6257(13) 0.4441(5) 0.4404(8) 0.085(2) Uani 1 2 a d . . .
O3B O 0.8028(15) 0.5165(5) 0.6210(10) 0.115(4) Uani 1 2 a d . . .
C3B C 0.5984(16) 0.5225(7) 0.3920(11) 0.065(3) Uani 1 2 a d . . .
H3B H 0.6384 0.5291 0.2944 0.078 Uiso 1 2 a calc R . .
C4B C 0.3855(15) 0.5554(7) 0.3998(11) 0.062(3) Uani 1 2 a d . . .
H4B H 0.2609 0.5359 0.3479 0.074 Uiso 1 2 a calc R . .
C5B C 0.6626(15) 0.7146(7) 0.5064(10) 0.060(3) Uani 1 2 a d . . .
H5B1 H 0.8029 0.7284 0.5547 0.072 Uiso 1 2 a calc R . .
H5B2 H 0.5628 0.7514 0.5369 0.072 Uiso 1 2 a calc R . .
C6B C 0.7230(17) 0.4433(7) 0.5880(12) 0.065(3) Uani 1 2 a d . . .
C7B C 0.892(2) 0.3842(11) 0.6036(14) 0.129(6) Uani 1 2 a d . . .
H7B1 H 0.8301 0.3342 0.5803 0.194 Uiso 1 2 a calc R . .
H7B2 H 0.9629 0.3840 0.7024 0.194 Uiso 1 2 a calc R . .
H7B3 H 0.9912 0.3958 0.5384 0.194 Uiso 1 2 a calc R . .
C8B C 0.566(3) 0.4265(10) 0.6877(16) 0.125(6) Uani 1 2 a d . . .
H8B1 H 0.5076 0.3759 0.6673 0.187 Uiso 1 2 a calc R . .
H8B2 H 0.4548 0.4643 0.6733 0.187 Uiso 1 2 a calc R . .
H8B3 H 0.6349 0.4286 0.7871 0.187 Uiso 1 2 a calc R . .

loop_
_atom_site_aniso_label
_atom_site_aniso_U_11
_atom_site_aniso_U_22
_atom_site_aniso_U_33
_atom_site_aniso_U_23
_atom_site_aniso_U_13
_atom_site_aniso_U_12
Br1A 0.0480(5) 0.1121(10) 0.0608(6) 0.0171(7) 0.0062(4) -0.0046(7)
N1A 0.044(4) 0.061(6) 0.037(4) 0.001(4) 0.005(3) 0.000(4)
O1A 0.068(4) 0.059(5) 0.069(4) -0.019(4) 0.013(3) 0.007(4)
C1A 0.040(4) 0.068(7) 0.043(4) 0.010(4) 0.002(3) 0.010(4)
C2A 0.056(5) 0.071(8) 0.045(5) 0.005(4) 0.012(4) 0.001(5)
O2A 0.074(4) 0.060(6) 0.052(4) 0.007(4) -0.005(3) -0.008(4)
O3A 0.114(6) 0.055(5) 0.060(5) 0.009(4) -0.013(4) -0.007(5)
C3A 0.053(5) 0.048(7) 0.048(5) -0.002(4) -0.001(4) 0.008(4)
C4A 0.049(5) 0.069(7) 0.034(4) 0.001(4) 0.000(4) 0.005(5)
C5A 0.061(5) 0.066(7) 0.054(5) 0.013(5) 0.002(4) -0.012(5)
C6A 0.073(7) 0.069(8) 0.037(5) -0.004(5) 0.001(4) -0.004(6)
C7A 0.151(12) 0.067(9) 0.102(10) -0.029(8) 0.036(9) 0.004(9)
C8A 0.094(9) 0.085(10) 0.123(12) -0.002(8) 0.019(8) -0.032(8)
Br1B 0.0685(6) 0.0665(6) 0.0513(5) 0.0138(6) 0.0096(4) 0.0055(6)
N1B 0.043(4) 0.075(6) 0.054(4) 0.006(4) 0.006(3) -0.011(4)
O1B 0.059(4) 0.105(7) 0.095(6) 0.001(5) 0.032(4) 0.009(5)
C1B 0.053(5) 0.091(8) 0.036(4) 0.012(5) -0.002(4) -0.022(5)
C2B 0.048(4) 0.087(8) 0.067(6) 0.027(7) -0.008(4) -0.004(6)
O2B 0.101(6) 0.076(6) 0.067(5) -0.001(4) -0.022(4) 0.013(5)
O3B 0.140(8) 0.082(6) 0.098(7) 0.043(5) -0.073(6) -0.045(6)
C3B 0.069(6) 0.078(8) 0.046(5) 0.017(5) 0.000(5) 0.013(6)
C4B 0.056(5) 0.071(8) 0.055(6) -0.001(5) -0.005(4) -0.005(5)
C5B 0.059(5) 0.067(7) 0.051(5) -0.004(5) -0.007(4) -0.016(5)
C6B 0.077(7) 0.052(7) 0.063(6) 0.014(5) 0.004(5) 0.012(6)
C7B 0.139(12) 0.166(16) 0.071(8) -0.013(10) -0.023(8) 0.087(12)
C8B 0.171(15) 0.123(14) 0.095(11) -0.019(10) 0.067(10) -0.047(12)

loop_
_geom_bond_atom_site_label_1
_geom_bond_atom_site_label_2
_geom_bond_distance
_geom_bond_site_symmetry_2
_geom_bond_publ_flag
Br1A C5A 1.939(9) . ?
N1A O1A 1.282(10) . ?
N1A C4A 1.286(12) . ?
N1A C1A 1.496(10) . ?
C1A C2A 1.490(13) . ?
C1A C5A 1.508(12) . ?
C1A H1A 0.9800 . ?
C2A O2A 1.417(11) . ?
C2A C3A 1.537(13) . ?
C2A H2A 0.9800 . ?
O2A C6A 1.434(13) . ?
O3A C3A 1.402(11) . ?
O3A C6A 1.409(12) . ?
C3A C4A 1.499(12) . ?
C3A H3A 0.9800 . ?
C4A H4A 0.9300 . ?
C5A H5A1 0.9700 . ?
C5A H5A2 0.9700 . ?
C6A C8A 1.476(14) . ?
C6A C7A 1.489(15) . ?
C7A H7A1 0.9600 . ?
C7A H7A2 0.9600 . ?
C7A H7A3 0.9600 . ?
C8A H8A1 0.9600 . ?
C8A H8A2 0.9600 . ?
C8A H8A3 0.9600 . ?
Br1B C5B 1.929(9) . ?
N1B O1B 1.289(10) . ?
N1B C4B 1.292(12) . ?
N1B C1B 1.473(11) . ?
C1B C5B 1.492(15) . ?
C1B C2B 1.511(17) . ?
C1B H1B 0.9800 . ?
C2B O3B 1.420(13) . ?
C2B C3B 1.545(16) . ?
C2B H2B 0.9800 . ?
O2B C6B 1.415(12) . ?
O2B C3B 1.431(13) . ?
O3B C6B 1.382(14) . ?
C3B C4B 1.484(13) . ?
C3B H3B 0.9800 . ?
C4B H4B 0.9300 . ?
C5B H5B1 0.9700 . ?
C5B H5B2 0.9700 . ?
C6B C7B 1.475(16) . ?
C6B C8B 1.485(15) . ?
C7B H7B1 0.9600 . ?
C7B H7B2 0.9600 . ?
C7B H7B3 0.9600 . ?
C8B H8B1 0.9600 . ?
C8B H8B2 0.9600 . ?
C8B H8B3 0.9600 . ?
